data_7121768
loop_
_publ_author_name
'Natali, Mirco'
'Amati, Agnese'
'Demitri, Nicola'
'Iengo, Elisabetta'

_publ_section_title
;
 Formation of a long-lived radical pair in a Sn(iv)
 porphyrin-di(l-tyrosinato) conjugate driven by proton-coupled
 electron-transfer.
;
_journal_issue 48
_journal_name_full 'Chemical communications (Cambridge, England)'
_journal_page_first 6148
_journal_page_last 6152
_journal_paper_doi 10.1039/c8cc03441a
_journal_volume 54
_journal_year 2018
_chemical_absolute_configuration ad
_chemical_formula_moiety 'C66 H46 N6 O8 Sn, 2 (C3 H6 O), 2 (C4 H10 O)'
_chemical_formula_sum 'C80 H84 N6 O12 Sn'
_chemical_formula_weight 1440.22
_chemical_name_systematic trans-di(N-acetyl-L-tyrosinato)[5,10,15,20-tetraphenylporphyrinato]-tin(IV)
_space_group_crystal_system triclinic
_space_group_IT_number 1
_space_group_name_Hall 'P 1'
_space_group_name_H-M_alt 'P 1'
_symmetry_space_group_name_Hall 'P 1'
_symmetry_space_group_name_H-M 'P 1'
_atom_sites_solution_hydrogens geom
_atom_sites_solution_primary direct
_atom_sites_solution_secondary difmap
_audit_creation_method SHELXL-2017/1
_audit_update_record
;
2017-12-22 deposited with the CCDC.
2018-05-29 downloaded from the CCDC.
;
_cell_angle_alpha 112.87(3)
_cell_angle_beta 100.33(3)
_cell_angle_gamma 94.47(3)
_cell_formula_units_Z 1
_cell_length_a 9.756(2)
_cell_length_b 13.413(3)
_cell_length_c 14.922(3)
_cell_measurement_reflns_used 5264
_cell_measurement_temperature 100(2)
_cell_measurement_theta_max 30.972
_cell_measurement_theta_min 1.498
_cell_volume 1746.4(8)
_computing_cell_refinement 'XDS (Kabsch, 2010)'
_computing_data_collection 'Elettra XRD1 Data Collection SW'
_computing_data_reduction 'XDS (Kabsch, 2010)'
_computing_molecular_graphics 'Ortep3 for Windows - Coot'
_computing_publication_material 'enCIFer - publCIF'
_computing_structure_refinement 'SHELXL-2017/1 (Sheldrick, 2015)'
_computing_structure_solution 'SHELXT (Sheldrick, 2015)'
_diffrn_ambient_temperature 100(2)
_diffrn_measured_fraction_theta_full 0.986
_diffrn_measured_fraction_theta_max 0.945
_diffrn_measurement_device_type
;
'Huber 4-circles Kappa Goniometer, Pilatus 2M detector'
;
_diffrn_measurement_method 'Rotating crystal'
_diffrn_radiation_type Synchrotron
_diffrn_radiation_wavelength 0.700
_diffrn_reflns_av_R_equivalents 0.0316
_diffrn_reflns_av_unetI/netI 0.0431
_diffrn_reflns_Laue_measured_fraction_full 0.986
_diffrn_reflns_Laue_measured_fraction_max 0.945
_diffrn_reflns_limit_h_max 13
_diffrn_reflns_limit_h_min -13
_diffrn_reflns_limit_k_max 19
_diffrn_reflns_limit_k_min -19
_diffrn_reflns_limit_l_max 21
_diffrn_reflns_limit_l_min -21
_diffrn_reflns_number 37846
_diffrn_reflns_point_group_measured_fraction_full 0.926
_diffrn_reflns_point_group_measured_fraction_max 0.858
_diffrn_reflns_theta_full 24.835
_diffrn_reflns_theta_max 30.972
_diffrn_reflns_theta_min 1.498
_diffrn_source 'Elettra Synchrotron - XRD1 BL'
_diffrn_standards_decay_% 0
_diffrn_standards_interval_count 0
_diffrn_standards_number 0
_exptl_absorpt_coefficient_mu 0.412
_exptl_absorpt_correction_type none
_exptl_crystal_colour 'Pale yellow'
_exptl_crystal_density_diffrn 1.369
_exptl_crystal_description 'Thick rods'
_exptl_crystal_F_000 752
_exptl_crystal_size_max 0.030
_exptl_crystal_size_mid 0.030
_exptl_crystal_size_min 0.010
_refine_diff_density_max 0.704
_refine_diff_density_min -1.376
_refine_diff_density_rms 0.097
_refine_ls_abs_structure_details
;
 Flack x determined using 8665 quotients [(I+)-(I-)]/[(I+)+(I-)]
 (Parsons, Flack and Wagner, Acta Cryst. B69 (2013) 249-259).
;
_refine_ls_abs_structure_Flack 0.025(4)
_refine_ls_extinction_method none
_refine_ls_goodness_of_fit_ref 1.057
_refine_ls_hydrogen_treatment constr
_refine_ls_matrix_type full
_refine_ls_number_parameters 738
_refine_ls_number_reflns 19922
_refine_ls_number_restraints 12
_refine_ls_restrained_S_all 1.057
_refine_ls_R_factor_all 0.0406
_refine_ls_R_factor_gt 0.0400
_refine_ls_shift/su_max 0.018
_refine_ls_shift/su_mean 0.000
_refine_ls_structure_factor_coef Fsqd
_refine_ls_weighting_details 'w=1/[\s^2^(Fo^2^)+(0.0678P)^2^+0.6076P] where P=(Fo^2^+2Fc^2^)/3'
_refine_ls_weighting_scheme calc
_refine_ls_wR_factor_gt 0.1060
_refine_ls_wR_factor_ref 0.1066
_reflns_Friedel_coverage 0.817
_reflns_Friedel_fraction_full 0.865
_reflns_Friedel_fraction_max 0.771
_reflns_number_gt 19635
_reflns_number_total 19922
_reflns_threshold_expression 'I > 2\s(I)'
_cod_data_source_file c8cc03441a2.cif
_cod_data_source_block SnPTyrOH
_cod_depositor_comments 'Adding full bibliography for 7121768.cif.'
_cod_original_cell_volume 1746.5(7)
_cod_database_code 7121768
_shelx_shelxl_version_number 2017/1
_shelx_space_group_comment
;
The symmetry employed for this shelxl refinement is uniquely defined
by the following loop, which should always be used as a source of
symmetry information in preference to the above space-group names.
They are only intended as comments.
;
_shelx_estimated_absorpt_t_min 0.988
_shelx_estimated_absorpt_t_max 0.996

loop_
_space_group_symop_operation_xyz
'x, y, z'

loop_
_atom_site_label
_atom_site_type_symbol
_atom_site_fract_x
_atom_site_fract_y
_atom_site_fract_z
_atom_site_U_iso_or_equiv
_atom_site_adp_type
_atom_site_occupancy
_atom_site_site_symmetry_order
_atom_site_calc_flag
_atom_site_refinement_flags_posn
_atom_site_refinement_flags_adp
C_4 C 0.2885(5) 0.6904(4) 1.0825(3) 0.0428(8) Uani 1 1 d . .
O_4 O 0.2107(5) 0.7567(4) 1.0769(3) 0.0484(9) Uani 1 1 d . .
CH3_4 C 0.2890(10) 0.6435(6) 1.1600(5) 0.076(2) Uani 1 1 d . .
HH3A_4 H 0.323542 0.702437 1.226931 0.114 Uiso 1 1 calc R U
HH3B_4 H 0.350987 0.587902 1.149563 0.114 Uiso 1 1 calc R U
HH3C_4 H 0.192861 0.609947 1.153510 0.114 Uiso 1 1 calc R U
C_6 C 0.6901(4) 0.2661(3) 0.2312(3) 0.0374(7) Uani 1 1 d . .
O_6 O 0.7856(4) 0.3360(4) 0.2371(3) 0.0539(11) Uani 1 1 d . .
CH3_6 C 0.6759(6) 0.1466(4) 0.1624(4) 0.0519(10) Uani 1 1 d . .
HH3A_6 H 0.578472 0.119598 0.122956 0.078 Uiso 1 1 calc R U
HH3B_6 H 0.699727 0.104189 0.202017 0.078 Uiso 1 1 calc R U
HH3C_6 H 0.740192 0.138355 0.117391 0.078 Uiso 1 1 calc R U
N_3 N 0.3785(4) 0.6589(3) 1.0233(2) 0.0352(6) Uani 1 1 d . .
H0_3 H 0.433461 0.612428 1.030843 0.042 Uiso 1 1 calc R U
CA_3 C 0.3889(6) 0.6995(4) 0.9457(4) 0.0311(9) Uani 1 1 d . .
HA_3 H 0.291932 0.705975 0.914944 0.037 Uiso 1 1 calc R U
CB_3 C 0.4821(4) 0.8133(3) 0.9903(3) 0.0344(7) Uani 1 1 d . .
HB1_3 H 0.488775 0.836824 0.935792 0.041 Uiso 1 1 calc R U
HB2_3 H 0.436073 0.866840 1.037261 0.041 Uiso 1 1 calc R U
OH_3 O 1.0306(5) 0.8145(5) 1.1973(3) 0.0489(10) Uani 1 1 d . .
HH_3 H 1.088792 0.808908 1.161086 0.073 Uiso 1 1 calc R U
CG_3 C 0.63130(19) 0.8156(2) 1.04547(15) 0.0324(6) Uani 1 1 d G .
CD1_3 C 0.7338(2) 0.7788(2) 0.99224(11) 0.0359(7) Uani 1 1 d G .
HD1_3 H 0.712096 0.754148 0.921638 0.043 Uiso 1 1 calc R U
CE1_3 C 0.8681(2) 0.7781(2) 1.04232(15) 0.0382(7) Uani 1 1 d G .
HE1_3 H 0.938209 0.752926 1.005937 0.046 Uiso 1 1 calc R U
CZ_3 C 0.8999(2) 0.8141(3) 1.14562(16) 0.0383(9) Uani 1 1 d G .
CE2_3 C 0.7974(3) 0.8509(2) 1.19885(11) 0.0388(8) Uani 1 1 d G .
HE2_3 H 0.819135 0.875533 1.269457 0.047 Uiso 1 1 calc R U
CD2_3 C 0.6631(2) 0.8516(2) 1.14878(14) 0.0347(6) Uani 1 1 d G .
HD2_3 H 0.593021 0.876756 1.185160 0.042 Uiso 1 1 calc R U
C_3 C 0.4472(3) 0.6152(3) 0.8646(2) 0.0280(5) Uani 1 1 d . .
O_3 O 0.5062(3) 0.5445(2) 0.8792(2) 0.0389(5) Uani 1 1 d . .
OXT_3 O 0.4274(4) 0.6327(3) 0.7835(2) 0.0317(6) Uani 1 1 d . .
N_5 N 0.5958(3) 0.2929(2) 0.2883(2) 0.0324(5) Uani 1 1 d . .
H0_5 H 0.530711 0.241323 0.284722 0.039 Uiso 1 1 calc R U
CA_5 C 0.5998(5) 0.4062(4) 0.3563(4) 0.0290(9) Uani 1 1 d . .
HA_5 H 0.700933 0.441564 0.385125 0.035 Uiso 1 1 calc R U
CB_5 C 0.5262(4) 0.4717(3) 0.3033(2) 0.0304(6) Uani 1 1 d . .
HB1_5 H 0.531396 0.547666 0.352809 0.036 Uiso 1 1 calc R U
HB2_5 H 0.577647 0.475233 0.252816 0.036 Uiso 1 1 calc R U
OH_5 O -0.0472(4) 0.2867(4) 0.1096(3) 0.0480(10) Uani 1 1 d . .
HH_5 H -0.100643 0.311146 0.148651 0.072 Uiso 1 1 calc R U
CG_5 C 0.37119(17) 0.42277(17) 0.25161(14) 0.0269(5) Uani 1 1 d G .
CD1_5 C 0.2662(2) 0.45450(18) 0.30378(12) 0.0350(7) Uani 1 1 d G .
HD1_5 H 0.290638 0.506709 0.371334 0.042 Uiso 1 1 calc R U
CE1_5 C 0.12557(19) 0.4098(2) 0.25712(15) 0.0354(7) Uani 1 1 d G .
HE1_5 H 0.053839 0.431519 0.292774 0.042 Uiso 1 1 calc R U
CZ_5 C 0.08986(17) 0.3334(2) 0.15827(16) 0.0335(8) Uani 1 1 d G .
CE2_5 C 0.1948(2) 0.30171(19) 0.10610(12) 0.0331(7) Uani 1 1 d G .
HE2_5 H 0.170407 0.249494 0.038547 0.040 Uiso 1 1 calc R U
CD2_5 C 0.33548(19) 0.34637(18) 0.15276(13) 0.0288(5) Uani 1 1 d G .
HD2_5 H 0.407208 0.324682 0.117105 0.035 Uiso 1 1 calc R U
C_5 C 0.5326(3) 0.4055(3) 0.4429(2) 0.0277(5) Uani 1 1 d . .
O_5 O 0.4716(3) 0.3224(2) 0.44022(19) 0.0368(5) Uani 1 1 d . .
OXT_5 O 0.5518(3) 0.5050(2) 0.5131(2) 0.0281(6) Uani 1 1 d . .
Sn_1 Sn 0.48825(2) 0.55444(2) 0.64919(2) 0.02550(5) Uani 1 1 d . .
CBT_2 C 0.1895(5) 0.1132(4) 0.4663(3) 0.061(2) Uani 1 1 d G .
HBT_2 H 0.210853 0.135422 0.416534 0.074 Uiso 1 1 calc DR U
CBU_2 C 0.1168(6) 0.0086(3) 0.4389(4) 0.098(4) Uani 1 1 d G .
HBU_2 H 0.088476 -0.040571 0.370432 0.117 Uiso 1 1 calc R U
CBV_2 C 0.0856(6) -0.0240(3) 0.5118(6) 0.104(5) Uani 1 1 d G .
HBV_2 H 0.035943 -0.095415 0.493047 0.125 Uiso 1 1 calc R U
CBW_2 C 0.1271(6) 0.0480(4) 0.6120(5) 0.107(4) Uani 1 1 d G .
HBW_2 H 0.105786 0.025733 0.661763 0.128 Uiso 1 1 calc R U
CBX_2 C 0.1998(5) 0.1525(4) 0.6394(3) 0.0599(17) Uani 1 1 d G .
HBX_2 H 0.228164 0.201726 0.707868 0.072 Uiso 1 1 calc R U
CAY_2 C 0.2310(4) 0.1851(2) 0.5665(3) 0.0425(13) Uani 1 1 d G .
CAX_2 C 0.3084(6) 0.2978(4) 0.5936(4) 0.0325(10) Uani 1 1 d . .
CAZ_2 C 0.4502(6) 0.3231(4) 0.6435(4) 0.0294(9) Uani 1 1 d . .
CBA_2 C 0.5259(7) 0.2465(5) 0.6674(4) 0.0409(12) Uani 1 1 d . .
HBA_2 H 0.487943 0.173389 0.653985 0.049 Uiso 1 1 calc R U
CBB_2 C 0.6662(7) 0.2977(5) 0.7142(4) 0.0392(12) Uani 1 1 d . .
HBB_2 H 0.740568 0.266838 0.738837 0.047 Uiso 1 1 calc R U
CBC_2 C 0.6745(6) 0.4084(5) 0.7171(4) 0.0333(10) Uani 1 1 d . .
NBD_2 N 0.5402(5) 0.4174(4) 0.6714(3) 0.0307(9) Uani 1 1 d . .
CAV_2 C 0.2297(6) 0.3673(4) 0.5629(4) 0.0334(11) Uani 1 1 d . .
NAW_2 N 0.2818(5) 0.4740(4) 0.5806(3) 0.0270(8) Uani 1 1 d . .
CAU_2 C 0.0830(5) 0.3410(5) 0.5078(4) 0.0350(11) Uani 1 1 d . .
HAU_2 H 0.020812 0.273905 0.486465 0.042 Uiso 1 1 calc R U
CAT_2 C 0.0524(5) 0.4312(4) 0.4930(4) 0.0323(10) Uani 1 1 d . .
HAT_2 H -0.035830 0.436959 0.457766 0.039 Uiso 1 1 calc R U
CAS_2 C 0.1740(5) 0.5173(4) 0.5386(4) 0.0278(9) Uani 1 1 d . .
CAQ_2 C 0.1840(5) 0.6217(4) 0.5392(3) 0.0276(9) Uani 1 1 d . .
CAR_2 C 0.0555(3) 0.6500(3) 0.4877(2) 0.0324(10) Uani 1 1 d G .
CBO_2 C -0.0667(4) 0.6554(3) 0.5239(2) 0.0368(10) Uani 1 1 d G .
HBO_2 H -0.068824 0.642104 0.581704 0.044 Uiso 1 1 calc R U
CBP_2 C -0.1859(3) 0.6801(3) 0.4753(3) 0.0396(11) Uani 1 1 d G .
HBP_2 H -0.269451 0.683802 0.499991 0.048 Uiso 1 1 calc R U
CBQ_2 C -0.1828(3) 0.6995(3) 0.3907(2) 0.0376(11) Uani 1 1 d G .
HBQ_2 H -0.264262 0.716462 0.357489 0.045 Uiso 1 1 calc R U
CBR_2 C -0.0606(4) 0.6942(3) 0.3546(2) 0.0406(10) Uani 1 1 d G .
HBR_2 H -0.058445 0.707425 0.296700 0.049 Uiso 1 1 calc R U
CBS_2 C 0.0586(3) 0.6694(3) 0.4031(2) 0.0357(9) Uani 1 1 d G .
HBS_2 H 0.142184 0.665728 0.378413 0.043 Uiso 1 1 calc R U
CAO_2 C 0.3096(6) 0.7034(4) 0.5814(4) 0.0303(10) Uani 1 1 d . .
NAP_2 N 0.4379(5) 0.6920(4) 0.6245(3) 0.0282(8) Uani 1 1 d . .
CAN_2 C 0.3156(7) 0.8121(5) 0.5863(5) 0.0470(15) Uani 1 1 d . .
HAN_2 H 0.239098 0.840728 0.561039 0.056 Uiso 1 1 calc R U
CAM_2 C 0.4477(7) 0.8678(5) 0.6328(5) 0.0474(15) Uani 1 1 d . .
HAM_2 H 0.482485 0.941210 0.645058 0.057 Uiso 1 1 calc R U
CAL_2 C 0.5244(7) 0.7927(5) 0.6596(4) 0.0356(11) Uani 1 1 d . .
CAJ_2 C 0.6699(6) 0.8140(4) 0.7102(4) 0.0323(10) Uani 1 1 d . .
CAK_2 C 0.7446(5) 0.9289(2) 0.7403(3) 0.0445(13) Uani 1 1 d G .
CBE_2 C 0.7654(5) 0.9649(3) 0.6674(3) 0.0501(13) Uani 1 1 d G .
HBE_2 H 0.729566 0.918205 0.598773 0.060 Uiso 1 1 calc R U
CBF_2 C 0.8387(5) 1.0693(3) 0.6949(4) 0.068(2) Uani 1 1 d G .
HBF_2 H 0.852888 1.093945 0.645093 0.082 Uiso 1 1 calc R U
CBG_2 C 0.8911(5) 1.1376(3) 0.7954(5) 0.088(4) Uani 1 1 d G .
HBG_2 H 0.941176 1.208985 0.814165 0.106 Uiso 1 1 calc R U
CBH_2 C 0.8703(5) 1.1016(3) 0.8683(3) 0.088(4) Uani 1 1 d G .
HBH_2 H 0.906142 1.148285 0.936918 0.105 Uiso 1 1 calc R U
CBI_2 C 0.7970(5) 0.9972(4) 0.8408(3) 0.070(2) Uani 1 1 d G .
HBI_2 H 0.782820 0.972546 0.890599 0.085 Uiso 1 1 calc R U
CAI_2 C 0.7469(5) 0.7397(4) 0.7345(3) 0.0283(9) Uani 1 1 d . .
NAF_2 N 0.6979(5) 0.6343(4) 0.7174(3) 0.0294(9) Uani 1 1 d . .
CAH_2 C 0.8915(6) 0.7633(4) 0.7824(4) 0.0348(11) Uani 1 1 d . .
HAH_2 H 0.951881 0.830834 0.801965 0.042 Uiso 1 1 calc R U
CAG_2 C 0.9311(6) 0.6735(5) 0.7961(4) 0.0343(10) Uani 1 1 d . .
HAG_2 H 1.021731 0.665772 0.826249 0.041 Uiso 1 1 calc R U
CAE_2 C 0.8036(6) 0.5931(4) 0.7545(3) 0.0307(10) Uani 1 1 d . .
CAC_2 C 0.7930(6) 0.4869(5) 0.7551(4) 0.0340(11) Uani 1 1 d . .
CAD_2 C 0.9232(3) 0.4610(3) 0.8069(2) 0.0320(10) Uani 1 1 d G .
CBJ_2 C 1.0412(4) 0.4431(3) 0.7662(2) 0.0383(10) Uani 1 1 d G .
HBJ_2 H 1.040976 0.447202 0.704030 0.046 Uiso 1 1 calc R U
CBK_2 C 1.1595(3) 0.4192(3) 0.8164(3) 0.0401(11) Uani 1 1 d G .
HBK_2 H 1.240183 0.406942 0.788617 0.048 Uiso 1 1 calc R U
CBL_2 C 1.1599(3) 0.4132(4) 0.9074(3) 0.0480(15) Uani 1 1 d G .
HBL_2 H 1.240780 0.396826 0.941737 0.058 Uiso 1 1 calc R U
CBM_2 C 1.0419(4) 0.4311(4) 0.9481(2) 0.0502(13) Uani 1 1 d G .
HBM_2 H 1.042170 0.426970 1.010271 0.060 Uiso 1 1 calc R U
CBN_2 C 0.9236(3) 0.4550(4) 0.8979(3) 0.0419(11) Uani 1 1 d G .
HBN_2 H 0.842961 0.467230 0.925685 0.050 Uiso 1 1 calc R U
O_12 O 0.4982(8) 0.4709(7) 0.0554(6) 0.112(2) Uani 1 1 d D .
C_12 C 0.6179(8) 0.4512(5) 0.0481(4) 0.0656(15) Uani 1 1 d D .
C2_12 C 0.6266(9) 0.3442(7) -0.0245(6) 0.087(2) Uani 1 1 d D .
H2A_12 H 0.551141 0.290066 -0.026774 0.131 Uiso 1 1 calc R U
H2B_12 H 0.718469 0.324251 -0.005616 0.131 Uiso 1 1 calc R U
H2C_12 H 0.616147 0.345790 -0.090522 0.131 Uiso 1 1 calc R U
C1_12 C 0.7389(13) 0.5318(10) 0.1082(8) 0.127(4) Uani 1 1 d D .
H1A_12 H 0.795801 0.545441 0.065064 0.190 Uiso 1 1 calc R U
H1B_12 H 0.795476 0.505197 0.152910 0.190 Uiso 1 1 calc R U
H1C_12 H 0.708538 0.600008 0.147939 0.190 Uiso 1 1 calc R U
O_11 O 0.3368(9) 0.0745(8) 0.1515(13) 0.240(9) Uani 1 1 d D .
C_11 C 0.2104(10) 0.0641(6) 0.1404(9) 0.105(3) Uani 1 1 d D .
C2_11 C 0.125(3) -0.0013(10) 0.0372(15) 0.266(15) Uani 1 1 d D .
H2A_11 H 0.175839 0.007633 -0.010882 0.399 Uiso 1 1 calc R U
H2B_11 H 0.034069 0.024113 0.029188 0.399 Uiso 1 1 calc R U
H2C_11 H 0.109123 -0.078929 0.025363 0.399 Uiso 1 1 calc R U
C1_11 C 0.137(2) 0.1114(10) 0.2212(11) 0.173(8) Uani 1 1 d D .
H1A_11 H 0.154839 0.075862 0.267457 0.259 Uiso 1 1 calc DR U
H1B_11 H 0.035729 0.099845 0.193009 0.259 Uiso 1 1 calc R U
H1C_11 H 0.172826 0.190243 0.257085 0.259 Uiso 1 1 calc R U

loop_
_atom_site_aniso_label
_atom_site_aniso_U_11
_atom_site_aniso_U_22
_atom_site_aniso_U_33
_atom_site_aniso_U_23
_atom_site_aniso_U_13
_atom_site_aniso_U_12
C_4 0.052(2) 0.0474(19) 0.0327(16) 0.0172(15) 0.0181(16) 0.0030(16)
O_4 0.047(2) 0.067(2) 0.0400(16) 0.0246(16) 0.0221(14) 0.0146(16)
CH3_4 0.127(6) 0.074(3) 0.061(3) 0.046(3) 0.058(4) 0.030(4)
C_6 0.0311(16) 0.0453(18) 0.0305(14) 0.0080(13) 0.0102(12) 0.0087(13)
O_6 0.0347(17) 0.059(2) 0.053(2) 0.0033(17) 0.0222(16) -0.0005(15)
CH3_6 0.055(3) 0.045(2) 0.046(2) 0.0035(17) 0.0207(19) 0.0099(18)
N_3 0.0414(17) 0.0399(14) 0.0291(12) 0.0175(11) 0.0127(12) 0.0046(12)
CA_3 0.027(2) 0.043(2) 0.0244(18) 0.0147(17) 0.0099(15) 0.0022(16)
CB_3 0.0401(18) 0.0327(14) 0.0324(14) 0.0161(12) 0.0065(13) 0.0065(12)
OH_3 0.0343(19) 0.084(3) 0.0256(15) 0.0185(17) 0.0098(13) 0.0083(18)
CG_3 0.0400(17) 0.0271(12) 0.0268(13) 0.0102(10) 0.0042(12) -0.0004(11)
CD1_3 0.0373(17) 0.0435(17) 0.0225(12) 0.0115(12) 0.0059(12) -0.0062(13)
CE1_3 0.0342(17) 0.053(2) 0.0239(13) 0.0115(13) 0.0113(12) -0.0005(14)
CZ_3 0.0369(19) 0.052(2) 0.0239(14) 0.0139(14) 0.0083(13) -0.0010(16)
CE2_3 0.0376(19) 0.049(2) 0.0243(14) 0.0103(14) 0.0073(13) 0.0026(16)
CD2_3 0.0393(17) 0.0360(15) 0.0266(13) 0.0092(11) 0.0105(12) 0.0068(12)
C_3 0.0261(13) 0.0321(13) 0.0230(12) 0.0102(10) 0.0040(10) -0.0004(10)
O_3 0.0485(15) 0.0420(13) 0.0319(12) 0.0182(10) 0.0131(11) 0.0142(11)
OXT_3 0.0366(14) 0.0361(15) 0.0221(11) 0.0125(10) 0.0061(9) 0.0032(11)
N_5 0.0312(14) 0.0355(13) 0.0317(13) 0.0125(10) 0.0132(11) 0.0051(10)
CA_5 0.0269(19) 0.0301(18) 0.0265(18) 0.0085(15) 0.0050(15) 0.0039(14)
CB_5 0.0297(15) 0.0328(13) 0.0284(13) 0.0132(11) 0.0065(12) 0.0001(11)
OH_5 0.0289(17) 0.066(2) 0.0341(18) 0.0066(17) 0.0049(14) 0.0026(16)
CG_5 0.0271(13) 0.0312(12) 0.0253(12) 0.0146(10) 0.0063(10) 0.0044(10)
CD1_5 0.0310(15) 0.0424(16) 0.0251(13) 0.0073(12) 0.0057(11) 0.0059(12)
CE1_5 0.0287(15) 0.0467(18) 0.0284(14) 0.0105(13) 0.0110(12) 0.0078(13)
CZ_5 0.0271(16) 0.044(2) 0.0279(15) 0.0133(13) 0.0056(12) 0.0069(13)
CE2_5 0.0310(16) 0.0419(18) 0.0223(13) 0.0094(12) 0.0056(11) 0.0039(13)
CD2_5 0.0298(14) 0.0343(13) 0.0233(12) 0.0115(10) 0.0095(10) 0.0055(11)
C_5 0.0248(13) 0.0346(14) 0.0235(12) 0.0114(10) 0.0062(10) 0.0051(10)
O_5 0.0470(15) 0.0322(11) 0.0314(11) 0.0115(9) 0.0140(10) 0.0042(10)
OXT_5 0.0291(12) 0.0299(13) 0.0244(11) 0.0101(10) 0.0079(9) 0.0013(10)
Sn_1 0.02710(8) 0.02765(7) 0.02096(7) 0.01020(5) 0.00394(5) 0.00235(5)
CBT_2 0.045(3) 0.036(3) 0.071(4) 0.000(3) -0.011(3) 0.003(2)
CBU_2 0.062(4) 0.042(4) 0.119(8) -0.014(4) -0.042(5) 0.013(3)
CBV_2 0.058(5) 0.042(4) 0.183(13) 0.034(6) -0.012(7) 0.011(3)
CBW_2 0.064(5) 0.062(4) 0.217(14) 0.085(7) 0.027(7) 0.006(4)
CBX_2 0.055(4) 0.038(2) 0.098(5) 0.038(3) 0.025(3) 0.007(2)
CAY_2 0.034(2) 0.0222(18) 0.061(3) 0.0083(19) 0.004(2) 0.0075(17)
CAX_2 0.033(2) 0.029(2) 0.034(2) 0.0098(17) 0.0122(19) 0.0002(17)
CAZ_2 0.037(2) 0.0267(18) 0.0258(19) 0.0112(15) 0.0078(17) 0.0084(17)
CBA_2 0.049(3) 0.031(2) 0.038(3) 0.0134(19) 0.003(2) 0.000(2)
CBB_2 0.039(3) 0.038(3) 0.039(3) 0.018(2) 0.001(2) 0.003(2)
CBC_2 0.035(3) 0.037(2) 0.027(2) 0.0132(18) 0.0039(19) 0.0108(19)
NBD_2 0.034(2) 0.0277(19) 0.029(2) 0.0096(16) 0.0077(18) 0.0024(17)
CAV_2 0.036(3) 0.033(2) 0.033(2) 0.013(2) 0.013(2) 0.003(2)
NAW_2 0.0237(19) 0.032(2) 0.0228(18) 0.0104(15) 0.0028(15) 0.0030(15)
CAU_2 0.022(2) 0.038(2) 0.036(2) 0.0094(18) 0.0006(17) -0.0004(17)
CAT_2 0.0219(19) 0.038(2) 0.033(2) 0.0104(17) 0.0062(16) 0.0018(16)
CAS_2 0.022(2) 0.036(2) 0.026(2) 0.0148(17) 0.0038(16) 0.0017(16)
CAQ_2 0.030(2) 0.0272(19) 0.0235(19) 0.0092(15) 0.0043(16) 0.0025(16)
CAR_2 0.031(2) 0.030(2) 0.030(2) 0.0080(17) 0.0007(18) 0.0075(17)
CBO_2 0.042(3) 0.041(2) 0.0256(17) 0.0118(15) 0.0063(17) 0.0132(18)
CBP_2 0.039(3) 0.040(2) 0.033(2) 0.0082(17) 0.0054(19) 0.0076(18)
CBQ_2 0.032(3) 0.040(2) 0.038(3) 0.018(2) -0.005(2) 0.0072(19)
CBR_2 0.046(3) 0.048(2) 0.031(2) 0.0232(16) -0.0006(18) 0.0069(17)
CBS_2 0.036(2) 0.0398(18) 0.032(2) 0.0187(15) 0.0027(17) 0.0030(15)
CAO_2 0.034(2) 0.0280(19) 0.025(2) 0.0097(16) 0.0021(18) 0.0004(16)
NAP_2 0.030(2) 0.0313(19) 0.0231(18) 0.0127(15) 0.0021(16) 0.0033(16)
CAN_2 0.048(3) 0.031(2) 0.054(3) 0.016(2) -0.008(3) 0.008(2)
CAM_2 0.044(3) 0.029(2) 0.063(4) 0.021(2) -0.007(3) 0.009(2)
CAL_2 0.039(3) 0.030(2) 0.030(2) 0.0087(17) -0.001(2) 0.0021(18)
CAJ_2 0.034(2) 0.028(2) 0.0258(19) 0.0078(16) -0.0033(17) 0.0012(17)
CAK_2 0.040(3) 0.033(2) 0.048(3) 0.010(2) -0.001(2) -0.005(2)
CBE_2 0.041(3) 0.035(2) 0.072(4) 0.023(2) 0.006(2) 0.0022(18)
CBF_2 0.040(3) 0.039(2) 0.125(6) 0.044(3) -0.004(3) 0.000(2)
CBG_2 0.042(3) 0.026(2) 0.164(9) 0.032(4) -0.029(5) -0.011(2)
CBH_2 0.059(4) 0.034(3) 0.112(7) -0.008(3) -0.032(4) 0.001(3)
CBI_2 0.067(4) 0.047(3) 0.055(3) -0.010(3) -0.018(3) 0.017(3)
CAI_2 0.028(2) 0.030(2) 0.0213(19) 0.0078(16) 0.0000(16) 0.0012(17)
NAF_2 0.031(2) 0.030(2) 0.0256(19) 0.0113(16) 0.0044(17) 0.0002(16)
CAH_2 0.041(3) 0.033(2) 0.028(2) 0.0103(17) 0.0079(18) -0.0003(18)
CAG_2 0.036(2) 0.040(2) 0.0246(18) 0.0120(17) 0.0039(17) 0.0044(19)
CAE_2 0.039(3) 0.034(2) 0.0180(17) 0.0094(15) 0.0068(17) 0.0062(19)
CAC_2 0.034(3) 0.047(3) 0.024(2) 0.0162(19) 0.0061(18) 0.012(2)
CAD_2 0.032(3) 0.042(2) 0.0239(19) 0.0180(18) 0.0041(18) 0.0022(19)
CBJ_2 0.033(2) 0.048(2) 0.034(2) 0.0161(18) 0.0088(18) 0.0076(18)
CBK_2 0.029(2) 0.040(2) 0.052(3) 0.020(2) 0.009(2) 0.0070(17)
CBL_2 0.039(3) 0.047(3) 0.057(4) 0.028(3) -0.002(3) -0.001(2)
CBM_2 0.043(3) 0.065(3) 0.053(3) 0.039(3) 0.004(2) 0.005(2)
CBN_2 0.040(3) 0.058(3) 0.037(2) 0.030(2) 0.0097(19) 0.0092(18)
O_12 0.101(5) 0.153(6) 0.127(6) 0.090(5) 0.046(4) 0.052(5)
C_12 0.078(4) 0.074(3) 0.065(3) 0.043(3) 0.034(3) 0.009(3)
C2_12 0.081(5) 0.086(5) 0.084(5) 0.019(4) 0.036(4) 0.002(4)
C1_12 0.122(9) 0.121(9) 0.093(7) 0.002(6) 0.032(6) -0.017(7)
O_11 0.084(5) 0.104(6) 0.44(2) 0.029(10) 0.018(9) 0.028(5)
C_11 0.080(5) 0.077(5) 0.182(11) 0.071(6) 0.048(6) 0.020(4)
C2_11 0.34(3) 0.088(7) 0.28(2) 0.110(12) -0.16(2) -0.095(12)
C1_11 0.33(2) 0.103(7) 0.159(12) 0.085(8) 0.158(15) 0.061(11)

loop_
_atom_type_symbol
_atom_type_description
_atom_type_scat_dispersion_real
_atom_type_scat_dispersion_imag
_atom_type_scat_source
C C 0.0030 0.0016 'International Tables Vol C Tables 4.2.6.8 and 6.1.1.4'
H H 0.0000 0.0000 'International Tables Vol C Tables 4.2.6.8 and 6.1.1.4'
N N 0.0059 0.0032 'International Tables Vol C Tables 4.2.6.8 and 6.1.1.4'
O O 0.0105 0.0059 'International Tables Vol C Tables 4.2.6.8 and 6.1.1.4'
Sn Sn -0.6522 1.3922 'International Tables Vol C Tables 4.2.6.8 and 6.1.1.4'

loop_
_geom_angle_atom_site_label_1
_geom_angle_atom_site_label_2
_geom_angle_atom_site_label_3
_geom_angle
O_4 C_4 N_3 122.0(4)
O_4 C_4 CH3_4 121.0(5)
N_3 C_4 CH3_4 117.0(4)
C_4 CH3_4 HH3A_4 109.5
C_4 CH3_4 HH3B_4 109.5
HH3A_4 CH3_4 HH3B_4 109.5
C_4 CH3_4 HH3C_4 109.5
HH3A_4 CH3_4 HH3C_4 109.5
HH3B_4 CH3_4 HH3C_4 109.5
O_6 C_6 N_5 121.2(4)
O_6 C_6 CH3_6 122.1(4)
N_5 C_6 CH3_6 116.7(4)
C_6 CH3_6 HH3A_6 109.5
C_6 CH3_6 HH3B_6 109.5
HH3A_6 CH3_6 HH3B_6 109.5
C_6 CH3_6 HH3C_6 109.5
HH3A_6 CH3_6 HH3C_6 109.5
HH3B_6 CH3_6 HH3C_6 109.5
C_4 N_3 CA_3 122.1(4)
C_4 N_3 H0_3 118.9
CA_3 N_3 H0_3 118.9
N_3 CA_3 C_3 108.5(4)
N_3 CA_3 CB_3 111.3(4)
C_3 CA_3 CB_3 111.4(4)
N_3 CA_3 HA_3 108.6
C_3 CA_3 HA_3 108.6
CB_3 CA_3 HA_3 108.6
CG_3 CB_3 CA_3 113.4(3)
CG_3 CB_3 HB1_3 108.9
CA_3 CB_3 HB1_3 108.9
CG_3 CB_3 HB2_3 108.9
CA_3 CB_3 HB2_3 108.9
HB1_3 CB_3 HB2_3 107.7
CZ_3 OH_3 HH_3 109.5
CD1_3 CG_3 CD2_3 120.0
CD1_3 CG_3 CB_3 120.1(2)
CD2_3 CG_3 CB_3 119.8(2)
CE1_3 CD1_3 CG_3 120.0
CE1_3 CD1_3 HD1_3 120.0
CG_3 CD1_3 HD1_3 120.0
CD1_3 CE1_3 CZ_3 120.0
CD1_3 CE1_3 HE1_3 120.0
CZ_3 CE1_3 HE1_3 120.0
OH_3 CZ_3 CE2_3 118.4(2)
OH_3 CZ_3 CE1_3 121.6(2)
CE2_3 CZ_3 CE1_3 120.0
CD2_3 CE2_3 CZ_3 120.0
CD2_3 CE2_3 HE2_3 120.0
CZ_3 CE2_3 HE2_3 120.0
CE2_3 CD2_3 CG_3 120.0
CE2_3 CD2_3 HD2_3 120.0
CG_3 CD2_3 HD2_3 120.0
O_3 C_3 OXT_3 127.1(3)
O_3 C_3 CA_3 121.7(3)
OXT_3 C_3 CA_3 111.1(3)
C_3 OXT_3 Sn_1 130.9(3)
C_6 N_5 CA_5 120.7(4)
C_6 N_5 H0_5 119.6
CA_5 N_5 H0_5 119.6
N_5 CA_5 CB_5 112.3(4)
N_5 CA_5 C_5 108.0(4)
CB_5 CA_5 C_5 111.8(4)
N_5 CA_5 HA_5 108.2
CB_5 CA_5 HA_5 108.2
C_5 CA_5 HA_5 108.2
CG_5 CB_5 CA_5 113.4(3)
CG_5 CB_5 HB1_5 108.9
CA_5 CB_5 HB1_5 108.9
CG_5 CB_5 HB2_5 108.9
CA_5 CB_5 HB2_5 108.9
HB1_5 CB_5 HB2_5 107.7
CZ_5 OH_5 HH_5 109.5
CD1_5 CG_5 CD2_5 120.0
CD1_5 CG_5 CB_5 119.94(18)
CD2_5 CG_5 CB_5 120.06(19)
CE1_5 CD1_5 CG_5 120.0
CE1_5 CD1_5 HD1_5 120.0
CG_5 CD1_5 HD1_5 120.0
CD1_5 CE1_5 CZ_5 120.0
CD1_5 CE1_5 HE1_5 120.0
CZ_5 CE1_5 HE1_5 120.0
OH_5 CZ_5 CE2_5 118.0(2)
OH_5 CZ_5 CE1_5 122.0(2)
CE2_5 CZ_5 CE1_5 120.0
CD2_5 CE2_5 CZ_5 120.0
CD2_5 CE2_5 HE2_5 120.0
CZ_5 CE2_5 HE2_5 120.0
CE2_5 CD2_5 CG_5 120.0
CE2_5 CD2_5 HD2_5 120.0
CG_5 CD2_5 HD2_5 120.0
O_5 C_5 OXT_5 128.1(3)
O_5 C_5 CA_5 121.7(3)
OXT_5 C_5 CA_5 110.1(3)
C_5 OXT_5 Sn_1 127.5(2)
NBD_2 Sn_1 NAW_2 90.01(18)
NBD_2 Sn_1 OXT_3 97.21(16)
NAW_2 Sn_1 OXT_3 89.99(16)
NBD_2 Sn_1 NAP_2 178.9(3)
NAW_2 Sn_1 NAP_2 90.27(17)
OXT_3 Sn_1 NAP_2 83.87(16)
NBD_2 Sn_1 OXT_5 93.19(16)
NAW_2 Sn_1 OXT_5 93.18(15)
OXT_3 Sn_1 OXT_5 169.13(10)
NAP_2 Sn_1 OXT_5 85.72(15)
NBD_2 Sn_1 NAF_2 89.61(18)
NAW_2 Sn_1 NAF_2 179.4(2)
OXT_3 Sn_1 NAF_2 90.56(16)
NAP_2 Sn_1 NAF_2 90.10(17)
OXT_5 Sn_1 NAF_2 86.33(16)
CBU_2 CBT_2 CAY_2 120.0
CBU_2 CBT_2 HBT_2 120.0
CAY_2 CBT_2 HBT_2 120.0
CBV_2 CBU_2 CBT_2 120.0
CBV_2 CBU_2 HBU_2 120.0
CBT_2 CBU_2 HBU_2 120.0
CBU_2 CBV_2 CBW_2 120.0
CBU_2 CBV_2 HBV_2 120.0
CBW_2 CBV_2 HBV_2 120.0
CBX_2 CBW_2 CBV_2 120.0
CBX_2 CBW_2 HBW_2 120.0
CBV_2 CBW_2 HBW_2 120.0
CAY_2 CBX_2 CBW_2 120.0
CAY_2 CBX_2 HBX_2 120.0
CBW_2 CBX_2 HBX_2 120.0
CBX_2 CAY_2 CBT_2 120.0
CBX_2 CAY_2 CAX_2 121.3(3)
CBT_2 CAY_2 CAX_2 118.7(3)
CAZ_2 CAX_2 CAV_2 126.2(5)
CAZ_2 CAX_2 CAY_2 118.0(5)
CAV_2 CAX_2 CAY_2 115.8(5)
NBD_2 CAZ_2 CAX_2 127.6(5)
NBD_2 CAZ_2 CBA_2 108.9(5)
CAX_2 CAZ_2 CBA_2 123.4(5)
CBB_2 CBA_2 CAZ_2 108.3(5)
CBB_2 CBA_2 HBA_2 125.9
CAZ_2 CBA_2 HBA_2 125.9
CBA_2 CBB_2 CBC_2 105.9(5)
CBA_2 CBB_2 HBB_2 127.0
CBC_2 CBB_2 HBB_2 127.0
CAC_2 CBC_2 NBD_2 126.9(5)
CAC_2 CBC_2 CBB_2 126.0(5)
NBD_2 CBC_2 CBB_2 107.2(5)
CAZ_2 NBD_2 CBC_2 109.8(5)
CAZ_2 NBD_2 Sn_1 125.3(4)
CBC_2 NBD_2 Sn_1 124.9(4)
NAW_2 CAV_2 CAX_2 124.6(5)
NAW_2 CAV_2 CAU_2 108.4(5)
CAX_2 CAV_2 CAU_2 127.0(5)
CAV_2 NAW_2 CAS_2 108.6(5)
CAV_2 NAW_2 Sn_1 126.2(4)
CAS_2 NAW_2 Sn_1 125.1(3)
CAT_2 CAU_2 CAV_2 106.6(5)
CAT_2 CAU_2 HAU_2 126.7
CAV_2 CAU_2 HAU_2 126.7
CAU_2 CAT_2 CAS_2 110.0(5)
CAU_2 CAT_2 HAT_2 125.0
CAS_2 CAT_2 HAT_2 125.0
CAQ_2 CAS_2 NAW_2 126.6(4)
CAQ_2 CAS_2 CAT_2 127.0(5)
NAW_2 CAS_2 CAT_2 106.4(4)
CAS_2 CAQ_2 CAO_2 125.2(5)
CAS_2 CAQ_2 CAR_2 117.6(4)
CAO_2 CAQ_2 CAR_2 117.1(4)
CBO_2 CAR_2 CBS_2 120.0
CBO_2 CAR_2 CAQ_2 120.1(3)
CBS_2 CAR_2 CAQ_2 119.9(3)
CAR_2 CBO_2 CBP_2 120.0
CAR_2 CBO_2 HBO_2 120.0
CBP_2 CBO_2 HBO_2 120.0
CBO_2 CBP_2 CBQ_2 120.0
CBO_2 CBP_2 HBP_2 120.0
CBQ_2 CBP_2 HBP_2 120.0
CBR_2 CBQ_2 CBP_2 120.0
CBR_2 CBQ_2 HBQ_2 120.0
CBP_2 CBQ_2 HBQ_2 120.0
CBQ_2 CBR_2 CBS_2 120.0
CBQ_2 CBR_2 HBR_2 120.0
CBS_2 CBR_2 HBR_2 120.0
CBR_2 CBS_2 CAR_2 120.0
CBR_2 CBS_2 HBS_2 120.0
CAR_2 CBS_2 HBS_2 120.0
NAP_2 CAO_2 CAN_2 109.0(5)
NAP_2 CAO_2 CAQ_2 126.6(5)
CAN_2 CAO_2 CAQ_2 124.3(5)
CAO_2 NAP_2 CAL_2 106.8(5)
CAO_2 NAP_2 Sn_1 126.1(4)
CAL_2 NAP_2 Sn_1 126.7(4)
CAM_2 CAN_2 CAO_2 109.0(5)
CAM_2 CAN_2 HAN_2 125.5
CAO_2 CAN_2 HAN_2 125.5
CAN_2 CAM_2 CAL_2 105.4(5)
CAN_2 CAM_2 HAM_2 127.3
CAL_2 CAM_2 HAM_2 127.3
NAP_2 CAL_2 CAJ_2 123.9(5)
NAP_2 CAL_2 CAM_2 109.6(5)
CAJ_2 CAL_2 CAM_2 126.4(5)
CAI_2 CAJ_2 CAL_2 126.7(5)
CAI_2 CAJ_2 CAK_2 118.3(5)
CAL_2 CAJ_2 CAK_2 115.0(4)
CBE_2 CAK_2 CBI_2 120.0
CBE_2 CAK_2 CAJ_2 119.9(3)
CBI_2 CAK_2 CAJ_2 120.1(3)
CAK_2 CBE_2 CBF_2 120.0
CAK_2 CBE_2 HBE_2 120.0
CBF_2 CBE_2 HBE_2 120.0
CBG_2 CBF_2 CBE_2 120.0
CBG_2 CBF_2 HBF_2 120.0
CBE_2 CBF_2 HBF_2 120.0
CBH_2 CBG_2 CBF_2 120.0
CBH_2 CBG_2 HBG_2 120.0
CBF_2 CBG_2 HBG_2 120.0
CBG_2 CBH_2 CBI_2 120.0
CBG_2 CBH_2 HBH_2 120.0
CBI_2 CBH_2 HBH_2 120.0
CBH_2 CBI_2 CAK_2 120.0
CBH_2 CBI_2 HBI_2 120.0
CAK_2 CBI_2 HBI_2 120.0
NAF_2 CAI_2 CAJ_2 127.4(5)
NAF_2 CAI_2 CAH_2 107.7(5)
CAJ_2 CAI_2 CAH_2 124.9(5)
CAE_2 NAF_2 CAI_2 108.6(5)
CAE_2 NAF_2 Sn_1 126.5(4)
CAI_2 NAF_2 Sn_1 124.8(4)
CAG_2 CAH_2 CAI_2 109.3(5)
CAG_2 CAH_2 HAH_2 125.3
CAI_2 CAH_2 HAH_2 125.3
CAH_2 CAG_2 CAE_2 104.3(5)
CAH_2 CAG_2 HAG_2 127.8
CAE_2 CAG_2 HAG_2 127.8
NAF_2 CAE_2 CAC_2 125.6(5)
NAF_2 CAE_2 CAG_2 110.0(5)
CAC_2 CAE_2 CAG_2 124.4(5)
CBC_2 CAC_2 CAE_2 126.4(5)
CBC_2 CAC_2 CAD_2 117.1(5)
CAE_2 CAC_2 CAD_2 116.4(5)
CBJ_2 CAD_2 CBN_2 120.0
CBJ_2 CAD_2 CAC_2 121.8(3)
CBN_2 CAD_2 CAC_2 118.2(3)
CAD_2 CBJ_2 CBK_2 120.0
CAD_2 CBJ_2 HBJ_2 120.0
CBK_2 CBJ_2 HBJ_2 120.0
CBJ_2 CBK_2 CBL_2 120.0
CBJ_2 CBK_2 HBK_2 120.0
CBL_2 CBK_2 HBK_2 120.0
CBK_2 CBL_2 CBM_2 120.0
CBK_2 CBL_2 HBL_2 120.0
CBM_2 CBL_2 HBL_2 120.0
CBL_2 CBM_2 CBN_2 120.0
CBL_2 CBM_2 HBM_2 120.0
CBN_2 CBM_2 HBM_2 120.0
CBM_2 CBN_2 CAD_2 120.0
CBM_2 CBN_2 HBN_2 120.0
CAD_2 CBN_2 HBN_2 120.0
O_12 C_12 C1_12 120.6(9)
O_12 C_12 C2_12 116.2(8)
C1_12 C_12 C2_12 123.2(8)
C_12 C2_12 H2A_12 109.5
C_12 C2_12 H2B_12 109.5
H2A_12 C2_12 H2B_12 109.5
C_12 C2_12 H2C_12 109.5
H2A_12 C2_12 H2C_12 109.5
H2B_12 C2_12 H2C_12 109.5
C_12 C1_12 H1A_12 109.5
C_12 C1_12 H1B_12 109.5
H1A_12 C1_12 H1B_12 109.5
C_12 C1_12 H1C_12 109.5
H1A_12 C1_12 H1C_12 109.5
H1B_12 C1_12 H1C_12 109.5
O_11 C_11 C1_11 124.3(15)
O_11 C_11 C2_11 116.7(16)
C1_11 C_11 C2_11 118.9(15)
C_11 C2_11 H2A_11 109.5
C_11 C2_11 H2B_11 109.5
H2A_11 C2_11 H2B_11 109.5
C_11 C2_11 H2C_11 109.5
H2A_11 C2_11 H2C_11 109.5
H2B_11 C2_11 H2C_11 109.5
C_11 C1_11 H1A_11 109.5
C_11 C1_11 H1B_11 109.5
H1A_11 C1_11 H1B_11 109.5
C_11 C1_11 H1C_11 109.5
H1A_11 C1_11 H1C_11 109.5
H1B_11 C1_11 H1C_11 109.5

loop_
_geom_bond_atom_site_label_1
_geom_bond_atom_site_label_2
_geom_bond_distance
C_4 O_4 1.230(6)
C_4 N_3 1.332(5)
C_4 CH3_4 1.515(6)
CH3_4 HH3A_4 0.9800
CH3_4 HH3B_4 0.9800
CH3_4 HH3C_4 0.9800
C_6 O_6 1.235(6)
C_6 N_5 1.340(5)
C_6 CH3_6 1.510(6)
CH3_6 HH3A_6 0.9800
CH3_6 HH3B_6 0.9800
CH3_6 HH3C_6 0.9800
N_3 CA_3 1.475(6)
N_3 H0_3 0.8800
CA_3 C_3 1.534(6)
CA_3 CB_3 1.542(6)
CA_3 HA_3 1.0000
CB_3 CG_3 1.530(4)
CB_3 HB1_3 0.9900
CB_3 HB2_3 0.9900
OH_3 CZ_3 1.365(5)
OH_3 HH_3 0.8400
CG_3 CD1_3 1.3900
CG_3 CD2_3 1.3900
CD1_3 CE1_3 1.3900
CD1_3 HD1_3 0.9500
CE1_3 CZ_3 1.3900
CE1_3 HE1_3 0.9500
CZ_3 CE2_3 1.3900
CE2_3 CD2_3 1.3900
CE2_3 HE2_3 0.9500
CD2_3 HD2_3 0.9500
C_3 O_3 1.217(4)
C_3 OXT_3 1.303(4)
OXT_3 Sn_1 2.089(3)
N_5 CA_5 1.455(6)
N_5 H0_5 0.8800
CA_5 CB_5 1.532(6)
CA_5 C_5 1.553(6)
CA_5 HA_5 1.0000
CB_5 CG_5 1.532(4)
CB_5 HB1_5 0.9900
CB_5 HB2_5 0.9900
OH_5 CZ_5 1.370(4)
OH_5 HH_5 0.8400
CG_5 CD1_5 1.3900
CG_5 CD2_5 1.3900
CD1_5 CE1_5 1.3900
CD1_5 HD1_5 0.9500
CE1_5 CZ_5 1.3900
CE1_5 HE1_5 0.9500
CZ_5 CE2_5 1.3900
CE2_5 CD2_5 1.3900
CE2_5 HE2_5 0.9500
CD2_5 HD2_5 0.9500
C_5 O_5 1.205(4)
C_5 OXT_5 1.310(4)
OXT_5 Sn_1 2.102(3)
Sn_1 NBD_2 2.075(5)
Sn_1 NAW_2 2.082(5)
Sn_1 NAP_2 2.094(4)
Sn_1 NAF_2 2.106(5)
CBT_2 CBU_2 1.3900
CBT_2 CAY_2 1.3900
CBT_2 HBT_2 0.9500
CBU_2 CBV_2 1.3900
CBU_2 HBU_2 0.9500
CBV_2 CBW_2 1.3900
CBV_2 HBV_2 0.9500
CBW_2 CBX_2 1.3900
CBW_2 HBW_2 0.9500
CBX_2 CAY_2 1.3900
CBX_2 HBX_2 0.9500
CAY_2 CAX_2 1.502(6)
CAX_2 CAZ_2 1.395(8)
CAX_2 CAV_2 1.408(8)
CAZ_2 NBD_2 1.353(7)
CAZ_2 CBA_2 1.427(8)
CBA_2 CBB_2 1.404(9)
CBA_2 HBA_2 0.9500
CBB_2 CBC_2 1.465(8)
CBB_2 HBB_2 0.9500
CBC_2 CAC_2 1.371(9)
CBC_2 NBD_2 1.401(7)
CAV_2 NAW_2 1.386(7)
CAV_2 CAU_2 1.457(8)
NAW_2 CAS_2 1.407(6)
CAU_2 CAT_2 1.358(9)
CAU_2 HAU_2 0.9500
CAT_2 CAS_2 1.445(7)
CAT_2 HAT_2 0.9500
CAS_2 CAQ_2 1.393(7)
CAQ_2 CAO_2 1.442(7)
CAQ_2 CAR_2 1.503(6)
CAR_2 CBO_2 1.3900
CAR_2 CBS_2 1.3900
CBO_2 CBP_2 1.3900
CBO_2 HBO_2 0.9500
CBP_2 CBQ_2 1.3900
CBP_2 HBP_2 0.9500
CBQ_2 CBR_2 1.3900
CBQ_2 HBQ_2 0.9500
CBR_2 CBS_2 1.3900
CBR_2 HBR_2 0.9500
CBS_2 HBS_2 0.9500
CAO_2 NAP_2 1.350(7)
CAO_2 CAN_2 1.427(7)
NAP_2 CAL_2 1.388(7)
CAN_2 CAM_2 1.352(9)
CAN_2 HAN_2 0.9500
CAM_2 CAL_2 1.435(8)
CAM_2 HAM_2 0.9500
CAL_2 CAJ_2 1.432(8)
CAJ_2 CAI_2 1.410(7)
CAJ_2 CAK_2 1.508(6)
CAK_2 CBE_2 1.3900
CAK_2 CBI_2 1.3900
CBE_2 CBF_2 1.3900
CBE_2 HBE_2 0.9500
CBF_2 CBG_2 1.3900
CBF_2 HBF_2 0.9500
CBG_2 CBH_2 1.3900
CBG_2 HBG_2 0.9500
CBH_2 CBI_2 1.3900
CBH_2 HBH_2 0.9500
CBI_2 HBI_2 0.9500
CAI_2 NAF_2 1.365(7)
CAI_2 CAH_2 1.412(8)
NAF_2 CAE_2 1.340(7)
CAH_2 CAG_2 1.371(8)
CAH_2 HAH_2 0.9500
CAG_2 CAE_2 1.445(8)
CAG_2 HAG_2 0.9500
CAE_2 CAC_2 1.424(8)
CAC_2 CAD_2 1.503(6)
CAD_2 CBJ_2 1.3900
CAD_2 CBN_2 1.3900
CBJ_2 CBK_2 1.3900
CBJ_2 HBJ_2 0.9500
CBK_2 CBL_2 1.3900
CBK_2 HBK_2 0.9500
CBL_2 CBM_2 1.3900
CBL_2 HBL_2 0.9500
CBM_2 CBN_2 1.3900
CBM_2 HBM_2 0.9500
CBN_2 HBN_2 0.9500
O_12 C_12 1.231(9)
C_12 C1_12 1.426(12)
C_12 C2_12 1.444(10)
C2_12 H2A_12 0.9800
C2_12 H2B_12 0.9800
C2_12 H2C_12 0.9800
C1_12 H1A_12 0.9800
C1_12 H1B_12 0.9800
C1_12 H1C_12 0.9800
O_11 C_11 1.204(11)
C_11 C1_11 1.465(14)
C_11 C2_11 1.486(16)
C2_11 H2A_11 0.9800
C2_11 H2B_11 0.9800
C2_11 H2C_11 0.9800
C1_11 H1A_11 0.9800
C1_11 H1B_11 0.9800
C1_11 H1C_11 0.9800

loop_
_geom_torsion_atom_site_label_1
_geom_torsion_atom_site_label_2
_geom_torsion_atom_site_label_3
_geom_torsion_atom_site_label_4
_geom_torsion
O_4 C_4 N_3 CA_3 -1.3(7)
CH3_4 C_4 N_3 CA_3 -179.5(5)
C_4 N_3 CA_3 C_3 -155.4(4)
C_4 N_3 CA_3 CB_3 81.8(5)
N_3 CA_3 CB_3 CG_3 57.0(5)
C_3 CA_3 CB_3 CG_3 -64.2(4)
CA_3 CB_3 CG_3 CD1_3 80.7(3)
CA_3 CB_3 CG_3 CD2_3 -97.5(3)
CD2_3 CG_3 CD1_3 CE1_3 0.0
CB_3 CG_3 CD1_3 CE1_3 -178.2(3)
CG_3 CD1_3 CE1_3 CZ_3 0.0
CD1_3 CE1_3 CZ_3 OH_3 179.9(4)
CD1_3 CE1_3 CZ_3 CE2_3 0.0
OH_3 CZ_3 CE2_3 CD2_3 -179.9(4)
CE1_3 CZ_3 CE2_3 CD2_3 0.0
CZ_3 CE2_3 CD2_3 CG_3 0.0
CD1_3 CG_3 CD2_3 CE2_3 0.0
CB_3 CG_3 CD2_3 CE2_3 178.2(3)
N_3 CA_3 C_3 O_3 -16.8(5)
CB_3 CA_3 C_3 O_3 106.0(4)
N_3 CA_3 C_3 OXT_3 164.7(3)
CB_3 CA_3 C_3 OXT_3 -72.5(4)
O_3 C_3 OXT_3 Sn_1 -1.6(6)
CA_3 C_3 OXT_3 Sn_1 176.8(3)
O_6 C_6 N_5 CA_5 2.5(6)
CH3_6 C_6 N_5 CA_5 -179.3(4)
C_6 N_5 CA_5 CB_5 82.4(5)
C_6 N_5 CA_5 C_5 -153.8(3)
N_5 CA_5 CB_5 CG_5 58.2(5)
C_5 CA_5 CB_5 CG_5 -63.5(4)
CA_5 CB_5 CG_5 CD1_5 89.5(3)
CA_5 CB_5 CG_5 CD2_5 -90.3(3)
CD2_5 CG_5 CD1_5 CE1_5 0.0
CB_5 CG_5 CD1_5 CE1_5 -179.8(2)
CG_5 CD1_5 CE1_5 CZ_5 0.0
CD1_5 CE1_5 CZ_5 OH_5 179.5(4)
CD1_5 CE1_5 CZ_5 CE2_5 0.0
OH_5 CZ_5 CE2_5 CD2_5 -179.5(3)
CE1_5 CZ_5 CE2_5 CD2_5 0.0
CZ_5 CE2_5 CD2_5 CG_5 0.0
CD1_5 CG_5 CD2_5 CE2_5 0.0
CB_5 CG_5 CD2_5 CE2_5 179.8(2)
N_5 CA_5 C_5 O_5 -9.7(5)
CB_5 CA_5 C_5 O_5 114.3(4)
N_5 CA_5 C_5 OXT_5 171.0(3)
CB_5 CA_5 C_5 OXT_5 -64.9(4)
O_5 C_5 OXT_5 Sn_1 2.1(5)
CA_5 C_5 OXT_5 Sn_1 -178.7(3)
CAY_2 CBT_2 CBU_2 CBV_2 0.0
CBT_2 CBU_2 CBV_2 CBW_2 0.0
CBU_2 CBV_2 CBW_2 CBX_2 0.0
CBV_2 CBW_2 CBX_2 CAY_2 0.0
CBW_2 CBX_2 CAY_2 CBT_2 0.0
CBW_2 CBX_2 CAY_2 CAX_2 179.5(5)
CBU_2 CBT_2 CAY_2 CBX_2 0.0
CBU_2 CBT_2 CAY_2 CAX_2 -179.5(4)
CBX_2 CAY_2 CAX_2 CAZ_2 69.0(6)
CBT_2 CAY_2 CAX_2 CAZ_2 -111.5(5)
CBX_2 CAY_2 CAX_2 CAV_2 -112.6(5)
CBT_2 CAY_2 CAX_2 CAV_2 66.9(6)
CAV_2 CAX_2 CAZ_2 NBD_2 -0.8(10)
CAY_2 CAX_2 CAZ_2 NBD_2 177.4(5)
CAV_2 CAX_2 CAZ_2 CBA_2 -176.3(6)
CAY_2 CAX_2 CAZ_2 CBA_2 1.9(8)
NBD_2 CAZ_2 CBA_2 CBB_2 1.8(7)
CAX_2 CAZ_2 CBA_2 CBB_2 178.0(5)
CAZ_2 CBA_2 CBB_2 CBC_2 -0.7(7)
CBA_2 CBB_2 CBC_2 CAC_2 -178.9(6)
CBA_2 CBB_2 CBC_2 NBD_2 -0.6(7)
CAX_2 CAZ_2 NBD_2 CBC_2 -178.2(5)
CBA_2 CAZ_2 NBD_2 CBC_2 -2.2(7)
CAX_2 CAZ_2 NBD_2 Sn_1 1.5(8)
CBA_2 CAZ_2 NBD_2 Sn_1 177.5(4)
CAC_2 CBC_2 NBD_2 CAZ_2 -180.0(5)
CBB_2 CBC_2 NBD_2 CAZ_2 1.7(7)
CAC_2 CBC_2 NBD_2 Sn_1 0.4(9)
CBB_2 CBC_2 NBD_2 Sn_1 -177.9(4)
CAZ_2 CAX_2 CAV_2 NAW_2 -1.8(10)
CAY_2 CAX_2 CAV_2 NAW_2 -180.0(5)
CAZ_2 CAX_2 CAV_2 CAU_2 177.8(6)
CAY_2 CAX_2 CAV_2 CAU_2 -0.4(9)
CAX_2 CAV_2 NAW_2 CAS_2 179.5(5)
CAU_2 CAV_2 NAW_2 CAS_2 -0.2(7)
CAX_2 CAV_2 NAW_2 Sn_1 3.3(8)
CAU_2 CAV_2 NAW_2 Sn_1 -176.4(4)
NAW_2 CAV_2 CAU_2 CAT_2 0.9(7)
CAX_2 CAV_2 CAU_2 CAT_2 -178.8(6)
CAV_2 CAU_2 CAT_2 CAS_2 -1.2(6)
CAV_2 NAW_2 CAS_2 CAQ_2 -179.3(5)
Sn_1 NAW_2 CAS_2 CAQ_2 -3.1(8)
CAV_2 NAW_2 CAS_2 CAT_2 -0.5(6)
Sn_1 NAW_2 CAS_2 CAT_2 175.7(3)
CAU_2 CAT_2 CAS_2 CAQ_2 179.9(5)
CAU_2 CAT_2 CAS_2 NAW_2 1.1(6)
NAW_2 CAS_2 CAQ_2 CAO_2 1.7(9)
CAT_2 CAS_2 CAQ_2 CAO_2 -176.8(5)
NAW_2 CAS_2 CAQ_2 CAR_2 178.8(4)
CAT_2 CAS_2 CAQ_2 CAR_2 0.3(8)
CAS_2 CAQ_2 CAR_2 CBO_2 64.8(5)
CAO_2 CAQ_2 CAR_2 CBO_2 -117.9(4)
CAS_2 CAQ_2 CAR_2 CBS_2 -114.3(4)
CAO_2 CAQ_2 CAR_2 CBS_2 63.0(5)
CBS_2 CAR_2 CBO_2 CBP_2 0.0
CAQ_2 CAR_2 CBO_2 CBP_2 -179.1(4)
CAR_2 CBO_2 CBP_2 CBQ_2 0.0
CBO_2 CBP_2 CBQ_2 CBR_2 0.0
CBP_2 CBQ_2 CBR_2 CBS_2 0.0
CBQ_2 CBR_2 CBS_2 CAR_2 0.0
CBO_2 CAR_2 CBS_2 CBR_2 0.0
CAQ_2 CAR_2 CBS_2 CBR_2 179.2(4)
CAS_2 CAQ_2 CAO_2 NAP_2 1.9(9)
CAR_2 CAQ_2 CAO_2 NAP_2 -175.2(5)
CAS_2 CAQ_2 CAO_2 CAN_2 -176.3(6)
CAR_2 CAQ_2 CAO_2 CAN_2 6.6(8)
CAN_2 CAO_2 NAP_2 CAL_2 1.8(7)
CAQ_2 CAO_2 NAP_2 CAL_2 -176.6(5)
CAN_2 CAO_2 NAP_2 Sn_1 174.9(4)
CAQ_2 CAO_2 NAP_2 Sn_1 -3.6(9)
NAP_2 CAO_2 CAN_2 CAM_2 -0.2(8)
CAQ_2 CAO_2 CAN_2 CAM_2 178.3(6)
CAO_2 CAN_2 CAM_2 CAL_2 -1.5(8)
CAO_2 NAP_2 CAL_2 CAJ_2 -179.9(6)
Sn_1 NAP_2 CAL_2 CAJ_2 7.1(9)
CAO_2 NAP_2 CAL_2 CAM_2 -2.8(7)
Sn_1 NAP_2 CAL_2 CAM_2 -175.8(4)
CAN_2 CAM_2 CAL_2 NAP_2 2.6(8)
CAN_2 CAM_2 CAL_2 CAJ_2 179.7(7)
NAP_2 CAL_2 CAJ_2 CAI_2 -1.5(10)
CAM_2 CAL_2 CAJ_2 CAI_2 -178.2(7)
NAP_2 CAL_2 CAJ_2 CAK_2 179.0(5)
CAM_2 CAL_2 CAJ_2 CAK_2 2.3(9)
CAI_2 CAJ_2 CAK_2 CBE_2 114.9(5)
CAL_2 CAJ_2 CAK_2 CBE_2 -65.7(6)
CAI_2 CAJ_2 CAK_2 CBI_2 -62.8(6)
CAL_2 CAJ_2 CAK_2 CBI_2 116.6(5)
CBI_2 CAK_2 CBE_2 CBF_2 0.0
CAJ_2 CAK_2 CBE_2 CBF_2 -177.7(5)
CAK_2 CBE_2 CBF_2 CBG_2 0.0
CBE_2 CBF_2 CBG_2 CBH_2 0.0
CBF_2 CBG_2 CBH_2 CBI_2 0.0
CBG_2 CBH_2 CBI_2 CAK_2 0.0
CBE_2 CAK_2 CBI_2 CBH_2 0.0
CAJ_2 CAK_2 CBI_2 CBH_2 177.7(5)
CAL_2 CAJ_2 CAI_2 NAF_2 -2.1(10)
CAK_2 CAJ_2 CAI_2 NAF_2 177.3(5)
CAL_2 CAJ_2 CAI_2 CAH_2 178.3(6)
CAK_2 CAJ_2 CAI_2 CAH_2 -2.3(9)
CAJ_2 CAI_2 NAF_2 CAE_2 -178.1(5)
CAH_2 CAI_2 NAF_2 CAE_2 1.5(6)
CAJ_2 CAI_2 NAF_2 Sn_1 -0.3(8)
CAH_2 CAI_2 NAF_2 Sn_1 179.3(4)
NAF_2 CAI_2 CAH_2 CAG_2 -0.9(6)
CAJ_2 CAI_2 CAH_2 CAG_2 178.8(5)
CAI_2 CAH_2 CAG_2 CAE_2 -0.1(6)
CAI_2 NAF_2 CAE_2 CAC_2 177.3(5)
Sn_1 NAF_2 CAE_2 CAC_2 -0.4(8)
CAI_2 NAF_2 CAE_2 CAG_2 -1.6(7)
Sn_1 NAF_2 CAE_2 CAG_2 -179.3(3)
CAH_2 CAG_2 CAE_2 NAF_2 1.1(6)
CAH_2 CAG_2 CAE_2 CAC_2 -177.9(5)
NBD_2 CBC_2 CAC_2 CAE_2 -0.8(10)
CBB_2 CBC_2 CAC_2 CAE_2 177.2(6)
NBD_2 CBC_2 CAC_2 CAD_2 176.0(5)
CBB_2 CBC_2 CAC_2 CAD_2 -6.0(9)
NAF_2 CAE_2 CAC_2 CBC_2 0.8(9)
CAG_2 CAE_2 CAC_2 CBC_2 179.6(6)
NAF_2 CAE_2 CAC_2 CAD_2 -176.0(5)
CAG_2 CAE_2 CAC_2 CAD_2 2.8(8)
CBC_2 CAC_2 CAD_2 CBJ_2 110.9(5)
CAE_2 CAC_2 CAD_2 CBJ_2 -72.0(5)
CBC_2 CAC_2 CAD_2 CBN_2 -69.0(6)
CAE_2 CAC_2 CAD_2 CBN_2 108.1(5)
CBN_2 CAD_2 CBJ_2 CBK_2 0.0
CAC_2 CAD_2 CBJ_2 CBK_2 -179.9(4)
CAD_2 CBJ_2 CBK_2 CBL_2 0.0
CBJ_2 CBK_2 CBL_2 CBM_2 0.0
CBK_2 CBL_2 CBM_2 CBN_2 0.0
CBL_2 CBM_2 CBN_2 CAD_2 0.0
CBJ_2 CAD_2 CBN_2 CBM_2 0.0
CAC_2 CAD_2 CBN_2 CBM_2 179.9(4)
